data_7701504
loop_
_publ_author_name
'Xue, Chaozhuang'
'Zhang, Li'
'Wang, Xiaoli'
'Wang, Xiang'
'Zhang, Jiaxu'
'Wu, Tao'

_publ_section_title
;
 Highly open chalcogenide frameworks built from unusual defective
 supertetrahedral clusters.
;
_journal_issue 29
_journal_name_full 'Dalton transactions (Cambridge, England : 2003)'
_journal_page_first 10799
_journal_page_last 10803
_journal_paper_doi 10.1039/c9dt01754b
_journal_volume 48
_journal_year 2019
_chemical_formula_moiety 'C816.48 H1866.24 In112 N116.64 Se226.32'
_chemical_formula_sum 'C816.48 H1866.24 In112 N116.64 Se226.32'
_chemical_formula_weight 44051.18
_space_group_crystal_system tetragonal
_space_group_IT_number 130
_space_group_name_Hall '-P 4a 2ac'
_space_group_name_H-M_alt 'P 4/n c c :2'
_audit_creation_method SHELXL-2014/7
_audit_update_record
;
2019-06-18 deposited with the CCDC.	2019-06-27 downloaded from the CCDC.
;
_cell_angle_alpha 90
_cell_angle_beta 90
_cell_angle_gamma 90
_cell_formula_units_Z 1
_cell_length_a 31.0100(17)
_cell_length_b 31.0100(17)
_cell_length_c 36.8077(19)
_cell_measurement_reflns_used 8630
_cell_measurement_temperature 120(2)
_cell_measurement_theta_max 13.71
_cell_measurement_theta_min 2.63
_cell_volume 35395(3)
_computing_cell_refinement 'Bruker SAINT'
_computing_data_collection 'Bruker APEX2'
_computing_data_reduction 'Bruker SAINT'
_computing_molecular_graphics 'Bruker SHELXTL'
_computing_publication_material 'Bruker SHELXTL'
_computing_structure_refinement 'SHELXL-2014/7 (Sheldrick, 2014)'
_computing_structure_solution 'SHELXS-97 (Sheldrick 2008)'
_diffrn_ambient_temperature 120(2)
_diffrn_measured_fraction_theta_full 0.998
_diffrn_measured_fraction_theta_max 0.998
_diffrn_measurement_device_type 'CCD area detector'
_diffrn_radiation_type MoK\a
_diffrn_radiation_wavelength 0.71073
_diffrn_reflns_av_R_equivalents 0.0870
_diffrn_reflns_av_unetI/netI 0.0441
_diffrn_reflns_Laue_measured_fraction_full 0.998
_diffrn_reflns_Laue_measured_fraction_max 0.998
_diffrn_reflns_limit_h_max 30
_diffrn_reflns_limit_h_min -29
_diffrn_reflns_limit_k_max 30
_diffrn_reflns_limit_k_min -20
_diffrn_reflns_limit_l_max 36
_diffrn_reflns_limit_l_min -36
_diffrn_reflns_number 104501
_diffrn_reflns_point_group_measured_fraction_full 0.998
_diffrn_reflns_point_group_measured_fraction_max 0.998
_diffrn_reflns_theta_full 20.809
_diffrn_reflns_theta_max 20.809
_diffrn_reflns_theta_min 1.717
_exptl_absorpt_coefficient_mu 7.643
_exptl_absorpt_correction_T_max 0.7437
_exptl_absorpt_correction_T_min 0.6199
_exptl_absorpt_correction_type multi-scan
_exptl_crystal_colour orange
_exptl_crystal_density_diffrn 2.067
_exptl_crystal_description quadrangular
_exptl_crystal_F_000 20764
_exptl_crystal_size_max 0.15
_exptl_crystal_size_mid 0.03
_exptl_crystal_size_min 0.03
_exptl_transmission_factor_max 0.7446
_exptl_transmission_factor_min 0.6152
_refine_diff_density_max 1.395
_refine_diff_density_min -1.004
_refine_diff_density_rms 0.137
_refine_ls_extinction_method none
_refine_ls_goodness_of_fit_ref 1.028
_refine_ls_hydrogen_treatment undef
_refine_ls_matrix_type full
_refine_ls_number_parameters 205
_refine_ls_number_reflns 9262
_refine_ls_number_restraints 0
_refine_ls_restrained_S_all 1.028
_refine_ls_R_factor_all 0.1083
_refine_ls_R_factor_gt 0.0660
_refine_ls_shift/su_max 0.000
_refine_ls_shift/su_mean 0.000
_refine_ls_structure_factor_coef Fsqd
_refine_ls_weighting_details 'w=1/[\s^2^(Fo^2^)+(0.0974P)^2^+519.0937P] where P=(Fo^2^+2Fc^2^)/3'
_refine_ls_weighting_scheme calc
_refine_ls_wR_factor_gt 0.1835
_refine_ls_wR_factor_ref 0.2165
_reflns_Friedel_coverage 0.000
_reflns_number_gt 6001
_reflns_number_total 9262
_reflns_threshold_expression 'I > 2\s(I)'
_cod_data_source_file c9dt01754b2.cif
_cod_data_source_block CSZ11
_cod_original_cell_volume 35395(4)
_cod_original_sg_symbol_H-M 'P 4/n c c'
_cod_database_code 7701504
_shelx_shelxl_version_number 2014/7
_shelx_space_group_comment
;
The symmetry employed for this shelxl refinement is uniquely defined
by the following loop, which should always be used as a source of
symmetry information in preference to the above space-group names.
They are only intended as comments.
;

loop_
_space_group_symop_operation_xyz
'x, y, z'
'-x+1/2, -y+1/2, z'
'-y+1/2, x, z'
'y, -x+1/2, z'
'-x, y+1/2, -z+1/2'
'x+1/2, -y, -z+1/2'
'y+1/2, x+1/2, -z+1/2'
'-y, -x, -z+1/2'
'-x, -y, -z'
'x-1/2, y-1/2, -z'
'y-1/2, -x, -z'
'-y, x-1/2, -z'
'x, -y-1/2, z-1/2'
'-x-1/2, y, z-1/2'
'-y-1/2, -x-1/2, z-1/2'
'y, x, z-1/2'

loop_
_atom_site_label
_atom_site_type_symbol
_atom_site_fract_x
_atom_site_fract_y
_atom_site_fract_z
_atom_site_U_iso_or_equiv
_atom_site_adp_type
_atom_site_occupancy
_atom_site_site_symmetry_order
_atom_site_calc_flag
_atom_site_refinement_flags_posn
_atom_site_refinement_flags_adp
_atom_site_refinement_flags_occupancy
_atom_site_disorder_assembly
_atom_site_disorder_group
In1 In 0.09660(5) 0.54642(5) 0.29726(4) 0.1005(6) Uani 1 1 d . . . . .
Se1 Se 0.10563(8) 0.60563(8) 0.2500 0.179(2) Uani 1 2 d S T P . .
In2 In 0.01253(5) 0.47733(5) 0.35948(4) 0.0846(5) Uani 1 1 d . . . . .
Se2 Se 0.02156(8) 0.51346(8) 0.29803(6) 0.0993(7) Uani 1 1 d . . . . .
Se3 Se 0.11425(12) 0.59390(9) 0.35200(9) 0.1499(12) Uani 1 1 d . . . . .
In3 In 0.12221(5) 0.53659(6) 0.40131(4) 0.1069(6) Uani 1 1 d . . . . .
In4 In 0.13340(5) 0.43270(5) 0.33577(4) 0.0941(5) Uani 1 1 d . . . . .
Se4 Se 0.15664(9) 0.49072(9) 0.29089(8) 0.1286(10) Uani 1 1 d . . . . .
Se5 Se 0.08647(7) 0.46021(7) 0.39018(5) 0.0878(6) Uani 1 1 d . . . . .
In5 In 0.03352(6) 0.35285(5) 0.34958(5) 0.1086(6) Uani 1 1 d . . . . .
In6 In 0.01624(6) 0.52229(7) 0.46004(5) 0.1269(7) Uani 1 1 d . . . . .
Se6 Se 0.09322(10) 0.37186(8) 0.30320(7) 0.1220(9) Uani 1 1 d . . . . .
Se7 Se -0.02849(8) 0.40681(8) 0.34774(6) 0.0984(7) Uani 1 1 d . . . . .
In7 In 0.23936(6) 0.46686(8) 0.38378(7) 0.1535(9) Uani 1 1 d . . . . .
Se9 Se 0.19684(9) 0.39846(10) 0.36877(10) 0.1515(12) Uani 1 1 d . . . . .
Se10 Se 0.20073(9) 0.52560(13) 0.41929(10) 0.1594(13) Uani 1 1 d . . . . .
Se11 Se 0.08507(10) 0.56796(12) 0.45696(9) 0.1576(14) Uani 1 1 d . . . . .
Se12 Se 0.02994(9) 0.44710(10) 0.48642(8) 0.1369(11) Uani 1 1 d . . . . .
Se14 Se 0.00676(14) 0.28000(9) 0.32776(13) 0.1926(17) Uani 1 1 d . . . . .
Se17 Se -0.03107(8) 0.52424(11) 0.40281(8) 0.1361(11) Uani 1 1 d . . . . .
Se13 Se 0.28923(16) 0.4474(3) 0.44106(13) 0.211(4) Uani 0.641(6) 1 d . . P A 1
Se15 Se 0.35613(12) 0.43146(15) 0.41641(10) 0.1115(18) Uani 0.641(6) 1 d . . P A 1
Se16 Se 0.3160(2) 0.4454(3) 0.4048(2) 0.146(4) Uani 0.359(6) 1 d . . P A 2

loop_
_atom_site_aniso_label
_atom_site_aniso_U_11
_atom_site_aniso_U_22
_atom_site_aniso_U_33
_atom_site_aniso_U_23
_atom_site_aniso_U_13
_atom_site_aniso_U_12
In1 0.1067(13) 0.0823(11) 0.1125(12) 0.0101(9) -0.0340(10) -0.0151(9)
Se1 0.148(3) 0.148(3) 0.241(5) 0.102(3) -0.102(3) -0.085(3)
In2 0.0725(10) 0.0892(11) 0.0921(10) -0.0173(8) -0.0112(8) 0.0063(8)
Se2 0.0935(16) 0.0964(17) 0.1080(16) 0.0032(13) -0.0289(13) -0.0034(13)
Se3 0.199(3) 0.094(2) 0.157(3) -0.0144(18) -0.056(2) -0.019(2)
In3 0.0850(11) 0.1350(15) 0.1007(12) -0.0186(10) -0.0096(9) -0.0151(10)
In4 0.0829(11) 0.0951(11) 0.1044(11) 0.0114(9) 0.0111(9) 0.0132(9)
Se4 0.106(2) 0.125(2) 0.154(2) 0.0374(18) 0.0275(17) 0.0002(16)
Se5 0.0767(14) 0.1090(17) 0.0777(13) -0.0046(12) -0.0076(11) 0.0052(12)
In5 0.1398(16) 0.0747(11) 0.1113(12) 0.0185(9) -0.0023(11) -0.0031(10)
In6 0.0929(13) 0.1687(19) 0.1191(14) -0.0668(13) 0.0145(10) -0.0154(12)
Se6 0.160(3) 0.0970(18) 0.1091(18) -0.0140(14) 0.0270(17) 0.0100(17)
Se7 0.0948(16) 0.0998(17) 0.1006(16) -0.0131(13) -0.0111(13) -0.0102(13)
In7 0.0759(13) 0.188(2) 0.197(2) 0.0346(17) -0.0246(13) 0.0164(13)
Se9 0.0844(18) 0.146(3) 0.225(3) 0.058(2) -0.004(2) 0.0252(17)
Se10 0.091(2) 0.220(4) 0.167(3) -0.011(2) -0.0322(19) -0.024(2)
Se11 0.127(2) 0.202(3) 0.144(2) -0.083(2) 0.0176(19) -0.054(2)
Se12 0.116(2) 0.160(3) 0.135(2) -0.067(2) 0.0354(17) -0.0115(18)
Se14 0.209(4) 0.0730(19) 0.296(5) 0.034(2) -0.052(3) -0.025(2)
Se17 0.0874(18) 0.165(3) 0.156(2) -0.074(2) -0.0059(16) 0.0209(17)
Se13 0.107(4) 0.427(11) 0.100(3) 0.081(5) 0.011(3) 0.069(5)
Se15 0.077(3) 0.162(4) 0.096(3) 0.033(2) 0.003(2) 0.019(2)
Se16 0.081(6) 0.242(10) 0.115(6) 0.071(6) 0.011(4) 0.000(6)

loop_
_atom_type_symbol
_atom_type_description
_atom_type_scat_dispersion_real
_atom_type_scat_dispersion_imag
_atom_type_scat_source
C C 0.0033 0.0016 'International Tables Vol C Tables 4.2.6.8 and 6.1.1.4'
In In -0.7276 1.3100 'International Tables Vol C Tables 4.2.6.8 and 6.1.1.4'
Se Se -0.0929 2.2259 'International Tables Vol C Tables 4.2.6.8 and 6.1.1.4'
N N 0.0061 0.0033 'International Tables Vol C Tables 4.2.6.8 and 6.1.1.4'
H H 0.0000 0.0000 'International Tables Vol C Tables 4.2.6.8 and 6.1.1.4'

loop_
_geom_angle_atom_site_label_1
_geom_angle_atom_site_label_2
_geom_angle_atom_site_label_3
_geom_angle
_geom_angle_site_symmetry_1
_geom_angle_site_symmetry_3
Se2 In1 Se1 113.49(10) . .
Se2 In1 Se4 113.39(10) . .
Se1 In1 Se4 110.21(9) . .
Se2 In1 Se3 114.78(12) . .
Se1 In1 Se3 95.72(10) . .
Se4 In1 Se3 107.84(12) . .
In1 Se1 In1 107.97(15) . 7_455
Se2 In2 Se17 111.36(11) . .
Se2 In2 Se7 106.29(9) . .
Se17 In2 Se7 109.21(11) . .
Se2 In2 Se5 112.23(9) . .
Se17 In2 Se5 108.13(9) . .
Se7 In2 Se5 109.57(9) . .
In2 Se2 In1 106.76(9) . .
In3 Se3 In1 100.39(11) . .
Se11 In3 Se10 105.96(12) . .
Se11 In3 Se3 105.23(14) . .
Se10 In3 Se3 111.75(14) . .
Se11 In3 Se5 106.09(10) . .
Se10 In3 Se5 108.71(12) . .
Se3 In3 Se5 118.20(9) . .
Se9 In4 Se4 112.68(11) . .
Se9 In4 Se6 107.01(12) . .
Se4 In4 Se6 110.77(11) . .
Se9 In4 Se5 101.57(11) . .
Se4 In4 Se5 115.04(10) . .
Se6 In4 Se5 109.15(9) . .
In4 Se4 In1 102.25(11) . .
In2 Se5 In4 102.90(8) . .
In2 Se5 In3 104.64(9) . .
In4 Se5 In3 100.21(9) . .
Se16 In5 Se14 86.2(2) 3 .
Se16 In5 Se7 122.4(3) 3 .
Se14 In5 Se7 109.21(13) . .
Se16 In5 Se6 117.9(3) 3 .
Se14 In5 Se6 103.19(14) . .
Se7 In5 Se6 111.88(10) . .
Se14 In5 Se15 117.07(14) . 3
Se7 In5 Se15 107.69(13) . 3
Se6 In5 Se15 107.82(13) . 3
Se12 In6 Se11 112.42(14) . .
Se12 In6 Se17 115.29(12) . .
Se11 In6 Se17 115.24(14) . .
Se12 In6 Se12 97.79(11) . 9_566
Se11 In6 Se12 106.78(11) . 9_566
Se17 In6 Se12 107.28(11) . 9_566
In4 Se6 In5 101.96(10) . .
In5 Se7 In2 100.42(9) . .
Se10 In7 Se14 114.74(16) . 4
Se10 In7 Se9 117.54(13) . .
Se14 In7 Se9 110.24(17) 4 .
Se10 In7 Se16 117.7(3) . .
Se14 In7 Se16 82.52(18) 4 .
Se9 In7 Se16 109.0(3) . .
Se10 In7 Se13 91.67(19) . .
Se14 In7 Se13 114.99(16) 4 .
Se9 In7 Se13 106.3(2) . .
In4 Se9 In7 98.96(12) . .
In7 Se10 In3 114.40(13) . .
In3 Se11 In6 101.62(11) . .
In6 Se12 In6 82.21(11) . 9_566
In5 Se14 In7 94.54(15) . 3
In2 Se17 In6 101.36(11) . .
Se15 Se13 In7 104.9(2) . .
Se13 Se15 In5 103.78(18) . 4
In5 Se16 In7 96.5(3) 4 .

loop_
_geom_bond_atom_site_label_1
_geom_bond_atom_site_label_2
_geom_bond_distance
_geom_bond_site_symmetry_2
In1 Se2 2.542(3) .
In1 Se1 2.545(3) .
In1 Se4 2.551(3) .
In1 Se3 2.555(3) .
Se1 In1 2.545(3) 7_455
In2 Se2 2.540(3) .
In2 Se17 2.547(3) .
In2 Se7 2.567(3) .
In2 Se5 2.611(2) .
Se3 In3 2.552(4) .
In3 Se11 2.543(3) .
In3 Se10 2.546(3) .
In3 Se5 2.647(3) .
In4 Se9 2.544(3) .
In4 Se4 2.547(3) .
In4 Se6 2.559(3) .
In4 Se5 2.618(3) .
In5 Se16 2.420(7) 3
In5 Se14 2.537(4) .
In5 Se7 2.550(3) .
In5 Se6 2.586(3) .
In5 Se15 2.690(4) 3
In6 Se12 2.561(4) .
In6 Se11 2.564(3) .
In6 Se17 2.568(3) .
In6 Se12 2.615(3) 9_566
In7 Se10 2.542(5) .
In7 Se14 2.551(5) 4
In7 Se9 2.558(4) .
In7 Se16 2.586(8) .
In7 Se13 2.684(5) .
Se12 In6 2.614(3) 9_566
Se14 In7 2.551(5) 3
Se13 Se15 2.317(6) .
Se15 In5 2.690(4) 4
Se16 In5 2.420(7) 4
